data_1561015
loop_
_publ_author_name
'Li, Xiao'
'Zhou, Kunfeng'
'Tong, Zhibo'
'Yang, Jianbo'
'Sheng, Ning'
'Li, Jisen'
'Sha, Jingquan'

_publ_section_title
;
 Keggin polyoxometalates based hybrid compounds containing helix/nanocages
 for colorimetric biosensing
;
_journal_name_full 'Journal of Solid State Chemistry'
_journal_page_first 372
_journal_page_last 380
_journal_paper_doi 10.1016/j.jssc.2018.06.020
_journal_volume 265
_journal_year 2018
_chemical_formula_moiety 'O40 Si W12, 3(C13 F2 N6 O)'
_chemical_formula_sum 'C39 F6 N18 O43 Si W12'
_chemical_formula_weight 3756.74
_space_group_crystal_system trigonal
_space_group_IT_number 165
_space_group_name_Hall '-P 3 2"c'
_space_group_name_H-M_alt 'P -3 c 1'
_atom_sites_solution_hydrogens .
_cell_angle_alpha 90
_cell_angle_beta 90
_cell_angle_gamma 120
_cell_formula_units_Z 4
_cell_length_a 18.8360(8)
_cell_length_b 18.8360(8)
_cell_length_c 25.942(2)
_cell_measurement_reflns_used 38367
_cell_measurement_temperature 296(2)
_cell_measurement_theta_max 24.999
_cell_measurement_theta_min 2.006
_cell_volume 7971.0(8)
_computing_cell_refinement 'Bruker XSCANS'
_computing_data_collection 'Bruker XSCANS'
_computing_data_reduction 'Bruker SHELXTL'
_computing_molecular_graphics 'Bruker SHELXTL'
_computing_publication_material 'Bruker SHELXTL'
_computing_structure_refinement 'SHELXL-2014/7 (Sheldrick, 2014)'
_computing_structure_solution 'Bruker SHELXTL'
_diffrn_ambient_temperature 296(2)
_diffrn_measured_fraction_theta_full 0.999
_diffrn_measured_fraction_theta_max 0.999
_diffrn_measurement_device_type 'Bruker P4'
_diffrn_measurement_method '\w scans'
_diffrn_radiation_type MoK\a
_diffrn_radiation_wavelength 0.71073
_diffrn_reflns_av_R_equivalents 0.0470
_diffrn_reflns_av_unetI/netI 0.0268
_diffrn_reflns_Laue_measured_fraction_full 0.999
_diffrn_reflns_Laue_measured_fraction_max 0.999
_diffrn_reflns_limit_h_max 22
_diffrn_reflns_limit_h_min -22
_diffrn_reflns_limit_k_max 22
_diffrn_reflns_limit_k_min -22
_diffrn_reflns_limit_l_max 30
_diffrn_reflns_limit_l_min -30
_diffrn_reflns_number 38367
_diffrn_reflns_point_group_measured_fraction_full 0.999
_diffrn_reflns_point_group_measured_fraction_max 0.999
_diffrn_reflns_theta_full 24.999
_diffrn_reflns_theta_max 24.999
_diffrn_reflns_theta_min 2.006
_diffrn_source 'sealed tube'
_exptl_absorpt_coefficient_mu 17.364
_exptl_crystal_density_diffrn 3.131
_exptl_crystal_description BLOCK
_exptl_crystal_F_000 6640
_refine_diff_density_max 2.880
_refine_diff_density_min -1.476
_refine_diff_density_rms 0.265
_refine_ls_extinction_coef .
_refine_ls_extinction_method none
_refine_ls_goodness_of_fit_ref 1.122
_refine_ls_hydrogen_treatment undef
_refine_ls_matrix_type full
_refine_ls_number_parameters 358
_refine_ls_number_reflns 4704
_refine_ls_number_restraints 12
_refine_ls_restrained_S_all 1.120
_refine_ls_R_factor_all 0.0585
_refine_ls_R_factor_gt 0.0392
_refine_ls_shift/su_max 0.026
_refine_ls_shift/su_mean 0.001
_refine_ls_structure_factor_coef Fsqd
_refine_ls_weighting_details 'w=1/[\s^2^(Fo^2^)+(0.0534P)^2^+170.8710P] where P=(Fo^2^+2Fc^2^)/3'
_refine_ls_weighting_scheme calc
_refine_ls_wR_factor_gt 0.1081
_refine_ls_wR_factor_ref 0.1256
_reflns_Friedel_coverage 0.000
_reflns_Friedel_fraction_full .
_reflns_Friedel_fraction_max .
_reflns_number_gt 3655
_reflns_number_total 4707
_reflns_threshold_expression 'I > 2\s(I)'
_cod_data_source_file 2.cif
_cod_data_source_block 2
_cod_original_cell_volume 7970.8(10)
_cod_database_code 1561015
_shelx_space_group_comment
;
The symmetry employed for this shelxl refinement is uniquely defined
by the following loop, which should always be used as a source of
symmetry information in preference to the above space-group names.
They are only intended as comments.
;

loop_
_space_group_symop_operation_xyz
'x, y, z'
'-y, x-y, z'
'-x+y, -x, z'
'x-y, -y, -z+1/2'
'-x, -x+y, -z+1/2'
'y, x, -z+1/2'
'-x, -y, -z'
'y, -x+y, -z'
'x-y, x, -z'
'-x+y, y, z-1/2'
'x, x-y, z-1/2'
'-y, -x, z-1/2'

loop_
_atom_site_label
_atom_site_type_symbol
_atom_site_fract_x
_atom_site_fract_y
_atom_site_fract_z
_atom_site_U_iso_or_equiv
_atom_site_adp_type
_atom_site_occupancy
_atom_site_site_symmetry_order
_atom_site_calc_flag
_atom_site_refinement_flags_posn
_atom_site_refinement_flags_adp
_atom_site_refinement_flags_occupancy
_atom_site_disorder_assembly
_atom_site_disorder_group
W1 W 0.66580(3) 0.21990(3) 0.42765(2) 0.03331(17) Uani 1 1 d . . . . .
W2 W 0.76653(4) 0.21740(4) 0.32182(2) 0.03661(17) Uani 1 1 d . . . . .
W3 W 0.56134(4) 0.11775(3) 0.32283(2) 0.03608(17) Uani 1 1 d . . . . .
W4 W 0.76980(4) 0.33371(4) 0.20637(2) 0.03702(17) Uani 1 1 d . . . . .
Si1 Si 0.6667 0.3333 0.32014(18) 0.0152(10) Uani 1 3 d S T P . .
N1 N 0.6743(13) 0.0783(12) 0.1805(8) 0.091(6) Uani 1 1 d . . . . .
O1 O 0.5860(5) 0.2534(5) 0.4352(3) 0.0286(19) Uani 1 1 d . . . . .
O2 O 0.6666(6) 0.2525(6) 0.1779(4) 0.038(2) Uani 1 1 d . . . . .
O4 O 0.6667 0.3333 0.2574(5) 0.027(3) Uani 1 3 d S T P . .
O5 O 0.4893(5) 0.1588(5) 0.3356(3) 0.034(2) Uani 1 1 d . . . . .
O6 O 0.4945(6) 0.0157(6) 0.3161(4) 0.044(2) Uani 1 1 d . . . . .
O7 O 0.6634(6) 0.1200(5) 0.3120(4) 0.039(2) Uani 1 1 d . . . . .
O8 O 0.8321(7) 0.1803(7) 0.3147(4) 0.049(3) Uani 1 1 d . . . . .
O9 O 0.7621(6) 0.2529(6) 0.2537(3) 0.036(2) Uani 1 1 d . . . . .
O10 O 0.5688(6) 0.1579(6) 0.2543(3) 0.035(2) Uani 1 1 d . . . . .
O11 O 0.7470(6) 0.2019(5) 0.3948(3) 0.034(2) Uani 1 1 d . . . . .
O12 O 0.5826(5) 0.1207(5) 0.3957(3) 0.033(2) Uani 1 1 d . . . . .
O13 O 0.6659(5) 0.2514(5) 0.3411(3) 0.0268(18) Uani 1 1 d . . . . .
C1 C 0.7149(11) 0.1619(10) 0.0973(7) 0.058(4) Uani 1 1 d . . . . .
O14 O 0.6663(6) 0.1839(6) 0.4879(4) 0.043(2) Uani 1 1 d . . . . .
O15 O 0.8343(7) 0.3337(7) 0.1601(4) 0.052(3) Uani 1 1 d . . . . .
N2 N 0.7319(8) 0.1334(8) 0.1462(5) 0.051(3) Uani 1 1 d . . . . .
F2 F 0.8507(7) 0.1736(7) 0.0284(5) 0.097(4) Uani 1 1 d . . . . .
C2 C 0.7114(10) 0.0563(10) 0.2140(6) 0.043(3) Uani 1 1 d . . . . .
C3 C 0.8060(9) 0.1474(10) 0.1585(5) 0.043(4) Uani 1 1 d . . . . .
O16 O 0.6030(7) 0.0341(8) 0.0730(7) 0.097(6) Uani 1 1 d . . . . .
C4 C 0.7385(10) 0.0521(9) 0.0577(5) 0.047(4) Uani 1 1 d . . . . .
N3 N 0.7895(14) 0.0999(13) 0.2005(7) 0.097(7) Uani 1 1 d . . . . .
C5 C 0.6837(10) 0.0919(9) 0.0583(7) 0.058(5) Uani 1 1 d . . . . .
C6 C 0.7092(10) -0.0279(11) 0.0759(6) 0.054(4) Uani 1 1 d . . . . .
C7 C 0.8177(12) 0.0957(11) 0.0450(7) 0.064(5) Uani 1 1 d . . . . .
F1 F 0.8889(10) -0.0462(11) 0.0710(7) 0.140(7) Uani 1 1 d . . . . .
C8 C 0.7590(13) -0.0597(13) 0.0816(8) 0.072(5) Uani 1 1 d . . . . .
C9 C 0.8701(13) 0.0669(14) 0.0467(9) 0.082(7) Uani 1 1 d . . . . .
C10 C 0.8397(17) -0.0111(19) 0.0659(9) 0.094(8) Uani 1 1 d . . . . .
C11 C 0.6787(14) 0.1269(11) 0.0063(8) 0.088(8) Uani 1 1 d . . . . .
C13 C 0.708(2) 0.0632(19) -0.0678(8) 0.21(3) Uani 1 1 d . . . . .
N5 N 0.651(2) -0.0072(16) -0.1000(7) 0.181(16) Uani 1 1 d . . . . .
C12 C 0.586(2) -0.037(2) -0.0784(14) 0.121(9) Uani 1 1 d . U . . .
N4 N 0.579(2) 0.001(2) -0.0407(13) 0.164(10) Uani 1 1 d . U . . .
N6 N 0.6554(11) 0.0666(11) -0.0348(8) 0.106(8) Uani 1 1 d . . . . .

loop_
_atom_site_aniso_label
_atom_site_aniso_U_11
_atom_site_aniso_U_22
_atom_site_aniso_U_33
_atom_site_aniso_U_23
_atom_site_aniso_U_13
_atom_site_aniso_U_12
W1 0.0360(3) 0.0326(3) 0.0328(3) 0.0065(2) 0.0040(2) 0.0183(3)
W2 0.0373(3) 0.0365(3) 0.0431(3) 0.0065(2) 0.0088(2) 0.0237(3)
W3 0.0367(3) 0.0263(3) 0.0417(3) -0.0016(2) 0.0036(2) 0.0132(3)
W4 0.0393(3) 0.0426(3) 0.0302(3) 0.0036(2) 0.0082(2) 0.0212(3)
Si1 0.0168(16) 0.0168(16) 0.012(2) 0.000 0.000 0.0084(8)
N1 0.103(15) 0.077(12) 0.104(15) -0.014(11) 0.012(12) 0.054(12)
O1 0.031(5) 0.031(5) 0.026(4) -0.004(4) 0.000(4) 0.017(4)
O2 0.045(6) 0.037(5) 0.034(5) -0.004(4) 0.005(4) 0.022(5)
O4 0.033(5) 0.033(5) 0.015(7) 0.000 0.000 0.017(3)
O5 0.031(5) 0.029(5) 0.037(5) -0.003(4) 0.001(4) 0.011(4)
O6 0.043(6) 0.030(5) 0.050(6) -0.002(4) 0.007(5) 0.013(5)
O7 0.039(5) 0.031(5) 0.050(6) 0.001(4) 0.013(4) 0.021(4)
O8 0.055(7) 0.053(7) 0.055(6) 0.006(5) 0.010(5) 0.039(6)
O9 0.036(5) 0.041(5) 0.035(5) 0.001(4) 0.008(4) 0.023(5)
O10 0.037(5) 0.034(5) 0.033(5) -0.007(4) 0.002(4) 0.017(4)
O11 0.041(5) 0.034(5) 0.034(5) 0.009(4) 0.004(4) 0.024(4)
O12 0.034(5) 0.028(5) 0.031(5) 0.005(4) 0.006(4) 0.012(4)
O13 0.029(5) 0.027(4) 0.026(4) 0.001(3) 0.001(3) 0.015(4)
C1 0.059(11) 0.045(9) 0.054(10) 0.019(8) 0.005(8) 0.015(8)
O14 0.053(6) 0.043(6) 0.033(5) 0.011(4) 0.003(4) 0.024(5)
O15 0.048(6) 0.062(7) 0.047(6) 0.006(5) 0.014(5) 0.027(6)
N2 0.054(8) 0.043(7) 0.047(7) 0.003(6) 0.016(6) 0.018(7)
F2 0.079(8) 0.056(7) 0.112(9) 0.015(6) 0.047(7) 0.001(6)
C2 0.044(9) 0.049(9) 0.034(8) 0.005(7) -0.003(7) 0.021(8)
C3 0.030(8) 0.053(9) 0.033(7) -0.007(7) -0.004(6) 0.012(7)
O16 0.034(7) 0.068(9) 0.171(15) 0.063(10) 0.002(8) 0.013(6)
C4 0.048(9) 0.037(8) 0.027(7) 0.002(6) 0.000(6) -0.001(7)
N3 0.135(19) 0.101(15) 0.067(12) -0.049(11) -0.042(12) 0.069(15)
C5 0.050(10) 0.033(8) 0.059(10) 0.023(7) -0.021(8) -0.004(7)
C6 0.049(10) 0.058(11) 0.055(10) 0.005(8) -0.004(8) 0.027(9)
C7 0.067(12) 0.053(11) 0.048(10) -0.014(8) 0.013(9) 0.013(10)
F1 0.097(11) 0.152(15) 0.205(18) -0.053(13) -0.005(11) 0.087(11)
C8 0.067(13) 0.072(13) 0.070(13) 0.006(10) 0.007(10) 0.029(11)
C9 0.066(13) 0.065(14) 0.089(16) -0.018(12) 0.019(12) 0.014(11)
C10 0.101(19) 0.13(2) 0.085(16) -0.038(16) -0.019(14) 0.086(19)
C11 0.095(16) 0.039(10) 0.084(15) 0.021(10) -0.040(13) 0.000(10)
C13 0.21(3) 0.13(2) 0.025(10) -0.018(13) 0.029(15) -0.11(2)
N5 0.30(4) 0.13(2) 0.022(9) 0.014(11) -0.028(15) 0.04(2)
C12 0.121(10) 0.121(10) 0.121(10) 0.0004(10) -0.0004(10) 0.061(5)
N4 0.164(10) 0.164(10) 0.164(10) 0.0001(10) -0.0002(10) 0.082(5)
N6 0.065(11) 0.065(11) 0.113(16) 0.053(11) -0.047(11) -0.025(9)

loop_
_atom_type_symbol
_atom_type_description
_atom_type_scat_dispersion_real
_atom_type_scat_dispersion_imag
_atom_type_scat_source
C C 0.0033 0.0016 'International Tables Vol C Tables 4.2.6.8 and 6.1.1.4'
N N 0.0061 0.0033 'International Tables Vol C Tables 4.2.6.8 and 6.1.1.4'
O O 0.0106 0.0060 'International Tables Vol C Tables 4.2.6.8 and 6.1.1.4'
F F 0.0171 0.0103 'International Tables Vol C Tables 4.2.6.8 and 6.1.1.4'
Si Si 0.0817 0.0704 'International Tables Vol C Tables 4.2.6.8 and 6.1.1.4'
Ag Ag -0.8971 1.1015 'International Tables Vol C Tables 4.2.6.8 and 6.1.1.4'
W W -0.8490 6.8722 'International Tables Vol C Tables 4.2.6.8 and 6.1.1.4'
H H 0.0000 0.0000 'International Tables Vol C Tables 4.2.6.8 and 6.1.1.4'

loop_
_geom_angle_atom_site_label_1
_geom_angle_atom_site_label_2
_geom_angle_atom_site_label_3
_geom_angle
_geom_angle_site_symmetry_1
_geom_angle_site_symmetry_3
O14 W1 O1 100.9(4) . 2_655
O14 W1 O1 101.5(4) . .
O1 W1 O1 86.8(5) 2_655 .
O14 W1 O12 99.9(4) . .
O1 W1 O12 159.2(4) 2_655 .
O1 W1 O12 88.3(4) . .
O14 W1 O11 100.0(4) . .
O1 W1 O11 88.8(4) 2_655 .
O1 W1 O11 158.5(4) . .
O12 W1 O11 88.4(4) . .
O14 W1 O13 171.1(4) . .
O1 W1 O13 85.3(3) 2_655 .
O1 W1 O13 85.1(3) . .
O12 W1 O13 74.2(3) . .
O11 W1 O13 73.6(3) . .
O8 W2 O9 102.2(4) . .
O8 W2 O7 100.9(5) . .
O9 W2 O7 90.6(4) . .
O8 W2 O5 101.3(5) . 2_655
O9 W2 O5 85.4(4) . 2_655
O7 W2 O5 157.7(4) . 2_655
O8 W2 O11 99.6(4) . .
O9 W2 O11 158.0(4) . .
O7 W2 O11 87.7(4) . .
O5 W2 O11 87.9(4) 2_655 .
O8 W2 O13 170.9(4) . .
O9 W2 O13 85.3(3) . .
O7 W2 O13 73.5(3) . .
O5 W2 O13 84.3(3) 2_655 .
O11 W2 O13 73.2(3) . .
O6 W3 O5 101.7(4) . .
O6 W3 O10 102.6(4) . .
O5 W3 O10 85.8(4) . .
O6 W3 O7 100.2(4) . .
O5 W3 O7 158.1(4) . .
O10 W3 O7 88.8(4) . .
O6 W3 O12 99.2(4) . .
O5 W3 O12 89.9(4) . .
O10 W3 O12 158.2(4) . .
O7 W3 O12 87.3(4) . .
O6 W3 O13 170.2(4) . .
O5 W3 O13 85.1(3) . .
O10 W3 O13 84.6(3) . .
O7 W3 O13 73.2(3) . .
O12 W3 O13 73.7(3) . .
O15 W4 O10 103.0(5) . 2_655
O15 W4 O9 102.9(5) . .
O10 W4 O9 85.9(4) 2_655 .
O15 W4 O2 99.6(5) . 2_655
O10 W4 O2 90.2(4) 2_655 2_655
O9 W4 O2 157.5(4) . 2_655
O15 W4 O2 99.6(5) . .
O10 W4 O2 157.4(4) 2_655 .
O9 W4 O2 88.2(4) . .
O2 W4 O2 87.0(6) 2_655 .
O15 W4 O4 169.7(5) . .
O10 W4 O4 84.7(3) 2_655 .
O9 W4 O4 84.4(3) . .
O2 W4 O4 73.2(3) 2_655 .
O2 W4 O4 73.0(3) . .
O4 Si1 O13 109.5(3) . 2_655
O4 Si1 O13 109.5(3) . .
O13 Si1 O13 109.5(3) 2_655 .
O4 Si1 O13 109.5(3) . 3_665
O13 Si1 O13 109.5(3) 2_655 3_665
O13 Si1 O13 109.5(3) . 3_665
C2 N1 N2 108.8(17) . .
W1 O1 W1 150.2(5) 3_665 .
W4 O2 W4 122.4(5) 3_665 .
Si1 O4 W4 124.3(3) . .
Si1 O4 W4 124.3(3) . 3_665
W4 O4 W4 91.3(4) . 3_665
Si1 O4 W4 124.3(3) . 2_655
W4 O4 W4 91.3(4) . 2_655
W4 O4 W4 91.3(4) 3_665 2_655
W3 O5 W2 151.6(5) . 3_665
W2 O7 W3 121.9(5) . .
W4 O9 W2 151.5(5) . .
W4 O10 W3 151.9(5) 3_665 .
W2 O11 W1 121.2(4) . .
W1 O12 W3 120.4(4) . .
Si1 O13 W1 124.3(5) . .
Si1 O13 W2 124.3(4) . .
W1 O13 W2 92.0(3) . .
Si1 O13 W3 123.7(4) . .
W1 O13 W3 91.6(3) . .
W2 O13 W3 91.4(3) . .
N2 C1 C5 108.5(13) . .
C3 N2 N1 110.3(15) . .
C3 N2 C1 122.3(13) . .
N1 N2 C1 126.4(15) . .
N1 C2 N3 103.4(16) . .
N2 C3 N3 101.2(15) . .
C7 C4 C6 117.5(17) . .
C7 C4 C5 121.0(15) . .
C6 C4 C5 121.1(13) . .
C2 N3 C3 116.3(17) . .
O16 C5 C11 107.3(14) . .
O16 C5 C1 106.7(17) . .
C11 C5 C1 107.0(14) . .
O16 C5 C4 110.6(12) . .
C11 C5 C4 113.6(18) . .
C1 C5 C4 111.3(13) . .
C8 C6 C4 121.8(17) . .
C4 C7 C9 124.3(19) . .
C4 C7 F2 121.0(19) . .
C9 C7 F2 114.7(18) . .
C6 C8 C10 117(2) . .
C7 C9 C10 117(2) . .
C9 C10 F1 122(3) . .
C9 C10 C8 123(2) . .
F1 C10 C8 116(3) . .
N6 C11 C5 111.7(16) . .
N6 C13 N5 100(3) . .
C12 N5 C13 106(3) . .
N5 C12 N4 118(4) . .
C12 N4 N6 104(3) . .
C13 N6 N4 111(3) . .
C13 N6 C11 124.3(18) . .
N4 N6 C11 124(3) . .

loop_
_geom_bond_atom_site_label_1
_geom_bond_atom_site_label_2
_geom_bond_distance
_geom_bond_site_symmetry_2
W1 O14 1.706(9) .
W1 O1 1.905(8) 2_655
W1 O1 1.910(8) .
W1 O12 1.924(9) .
W1 O11 1.924(9) .
W1 O13 2.322(8) .
W2 O8 1.706(10) .
W2 O9 1.906(9) .
W2 O7 1.907(9) .
W2 O5 1.910(9) 2_655
W2 O11 1.922(9) .
W2 O13 2.338(8) .
W3 O6 1.701(9) .
W3 O5 1.897(9) .
W3 O10 1.910(9) .
W3 O7 1.923(9) .
W3 O12 1.928(9) .
W3 O13 2.341(8) .
W4 O15 1.708(10) .
W4 O10 1.880(9) 2_655
W4 O9 1.904(9) .
W4 O2 1.911(9) 2_655
W4 O2 1.921(9) .
W4 O4 2.347(7) .
Si1 O4 1.629(13) .
Si1 O13 1.630(8) 2_655
Si1 O13 1.630(8) .
Si1 O13 1.630(8) 3_665
N1 C2 1.31(2) .
N1 N2 1.38(2) .
O1 W1 1.905(8) 3_665
O2 W4 1.912(9) 3_665
O4 W4 2.347(7) 3_665
O4 W4 2.347(7) 2_655
O5 W2 1.910(9) 3_665
O10 W4 1.880(9) 3_665
C1 N2 1.47(2) .
C1 C5 1.53(2) .
N2 C3 1.32(2) .
F2 C7 1.35(2) .
C2 N3 1.32(3) .
C3 N3 1.34(2) .
O16 C5 1.410(19) .
C4 C7 1.34(2) .
C4 C6 1.40(2) .
C4 C5 1.55(3) .
C5 C11 1.52(2) .
C6 C8 1.35(3) .
C7 C9 1.34(3) .
F1 C10 1.39(3) .
C8 C10 1.39(3) .
C9 C10 1.38(3) .
C11 N6 1.46(3) .
C13 N6 1.34(4) .
C13 N5 1.48(3) .
N5 C12 1.20(4) .
C12 N4 1.26(4) .
N4 N6 1.36(3) .

loop_
_geom_torsion_atom_site_label_1
_geom_torsion_atom_site_label_2
_geom_torsion_atom_site_label_3
_geom_torsion_atom_site_label_4
_geom_torsion
_geom_torsion_site_symmetry_1
_geom_torsion_site_symmetry_2
_geom_torsion_site_symmetry_3
_geom_torsion_site_symmetry_4
O13 Si1 O4 W4 59.3(3) 2_655 . . .
O13 Si1 O4 W4 -60.7(3) . . . .
O13 Si1 O4 W4 179.3(3) 3_665 . . .
O13 Si1 O4 W4 179.3(3) 2_655 . . 3_665
O13 Si1 O4 W4 59.3(3) . . . 3_665
O13 Si1 O4 W4 -60.7(3) 3_665 . . 3_665
O13 Si1 O4 W4 -60.7(3) 2_655 . . 2_655
O13 Si1 O4 W4 179.3(3) . . . 2_655
O13 Si1 O4 W4 59.3(3) 3_665 . . 2_655
O6 W3 O5 W2 -129.5(11) . . . 3_665
O10 W3 O5 W2 -27.4(11) . . . 3_665
O7 W3 O5 W2 48.9(17) . . . 3_665
O12 W3 O5 W2 131.2(11) . . . 3_665
O13 W3 O5 W2 57.6(11) . . . 3_665
O4 Si1 O13 W1 179.9(3) . . . .
O13 Si1 O13 W1 59.9(5) 2_655 . . .
O13 Si1 O13 W1 -60.1(5) 3_665 . . .
O4 Si1 O13 W2 58.9(5) . . . .
O13 Si1 O13 W2 -61.1(8) 2_655 . . .
O13 Si1 O13 W2 179.0(3) 3_665 . . .
O4 Si1 O13 W3 -60.4(5) . . . .
O13 Si1 O13 W3 179.6(3) 2_655 . . .
O13 Si1 O13 W3 59.7(8) 3_665 . . .
C2 N1 N2 C3 -1(2) . . . .
C2 N1 N2 C1 168.1(16) . . . .
C5 C1 N2 C3 95.2(18) . . . .
C5 C1 N2 N1 -73(2) . . . .
N2 N1 C2 N3 1.9(19) . . . .
N1 N2 C3 N3 -0.5(18) . . . .
C1 N2 C3 N3 -170.0(14) . . . .
N1 C2 N3 C3 -2(2) . . . .
N2 C3 N3 C2 2(2) . . . .
N2 C1 C5 O16 73.5(17) . . . .
N2 C1 C5 C11 -171.9(16) . . . .
N2 C1 C5 C4 -47.3(17) . . . .
C7 C4 C5 O16 -179.7(16) . . . .
C6 C4 C5 O16 -7(2) . . . .
C7 C4 C5 C11 59(2) . . . .
C6 C4 C5 C11 -127.7(15) . . . .
C7 C4 C5 C1 -61.4(19) . . . .
C6 C4 C5 C1 111.5(16) . . . .
C7 C4 C6 C8 1(3) . . . .
C5 C4 C6 C8 -171.7(17) . . . .
C6 C4 C7 C9 3(3) . . . .
C5 C4 C7 C9 175.7(18) . . . .
C6 C4 C7 F2 -178.4(15) . . . .
C5 C4 C7 F2 -5(2) . . . .
C4 C6 C8 C10 -3(3) . . . .
C4 C7 C9 C10 -4(3) . . . .
F2 C7 C9 C10 176.9(18) . . . .
C7 C9 C10 F1 -177.9(19) . . . .
C7 C9 C10 C8 2(3) . . . .
C6 C8 C10 C9 2(3) . . . .
C6 C8 C10 F1 -178.5(18) . . . .
O16 C5 C11 N6 -70(2) . . . .
C1 C5 C11 N6 175.7(18) . . . .
C4 C5 C11 N6 52(2) . . . .
N6 C13 N5 C12 -10(4) . . . .
C13 N5 C12 N4 9(5) . . . .
N5 C12 N4 N6 -3(5) . . . .
N5 C13 N6 N4 8(4) . . . .
N5 C13 N6 C11 -179.3(19) . . . .
C12 N4 N6 C13 -4(4) . . . .
C12 N4 N6 C11 -177(2) . . . .
C5 C11 N6 C13 -100(3) . . . .
C5 C11 N6 N4 72(3) . . . .
